data_4121773
loop_
_publ_author_name
'Yu, Zhunzhun'
'Ma, Ben'
'Chen, Mingjin'
'Wu, Hai-Hong'
'Liu, Lu'
'Zhang, Junliang'

_publ_section_title
;
 Highly Site-Selective Direct C-H Bond Functionalization of Phenols with
 \a-Aryl-\a-diazoacetates and Diazooxindoles via Gold Catalysis.
;
_journal_issue 19
_journal_name_full 'Journal of the American Chemical Society'
_journal_page_first 6904
_journal_page_last 6907
_journal_paper_doi 10.1021/ja503163k
_journal_volume 136
_journal_year 2014
_chemical_formula_sum 'C17 H18 O3'
_chemical_formula_weight 270.31
_chemical_name_systematic
; 
 ? 
;
_space_group_IT_number 7
_symmetry_cell_setting monoclinic
_symmetry_space_group_name_Hall 'P -2yac'
_symmetry_space_group_name_H-M 'P 1 n 1'
_atom_sites_solution_hydrogens geom
_atom_sites_solution_primary direct
_atom_sites_solution_secondary difmap
_audit_creation_method SHELXL-97
_cell_angle_alpha 90.00
_cell_angle_beta 98.516(4)
_cell_angle_gamma 90.00
_cell_formula_units_Z 2
_cell_length_a 8.9323(10)
_cell_length_b 7.2047(8)
_cell_length_c 11.5363(13)
_cell_measurement_temperature 296(2)
_cell_volume 734.23(14)
_computing_structure_refinement 'SHELXL-97 (Sheldrick, 2008)'
_computing_structure_solution 'SHELXS-97 (Sheldrick, 2008)'
_diffrn_ambient_temperature 296(2)
_diffrn_measured_fraction_theta_full 0.999
_diffrn_measured_fraction_theta_max 0.999
_diffrn_radiation_monochromator graphite
_diffrn_radiation_source 'fine-focus sealed tube'
_diffrn_radiation_type MoK\a
_diffrn_radiation_wavelength 0.71073
_diffrn_reflns_av_R_equivalents 0.0494
_diffrn_reflns_av_sigmaI/netI 0.0524
_diffrn_reflns_limit_h_max 10
_diffrn_reflns_limit_h_min -10
_diffrn_reflns_limit_k_max 8
_diffrn_reflns_limit_k_min -7
_diffrn_reflns_limit_l_max 13
_diffrn_reflns_limit_l_min -13
_diffrn_reflns_number 8045
_diffrn_reflns_theta_full 25.01
_diffrn_reflns_theta_max 25.01
_diffrn_reflns_theta_min 2.70
_exptl_absorpt_coefficient_mu 0.083
_exptl_absorpt_correction_T_max 0.9909
_exptl_absorpt_correction_T_min 0.9692
_exptl_absorpt_correction_type multi-scan
_exptl_absorpt_process_details sadabs
_exptl_crystal_colour colorless
_exptl_crystal_density_diffrn 1.223
_exptl_crystal_density_method 'not measured'
_exptl_crystal_description block
_exptl_crystal_F_000 288
_exptl_crystal_size_max 0.38
_exptl_crystal_size_mid 0.25
_exptl_crystal_size_min 0.11
_refine_diff_density_max 0.144
_refine_diff_density_min -0.139
_refine_diff_density_rms 0.034
_refine_ls_abs_structure_details 'Flack H D (1983), Acta Cryst. A39, 876-881'
_refine_ls_abs_structure_Flack 0.1(17)
_refine_ls_extinction_method none
_refine_ls_goodness_of_fit_ref 1.010
_refine_ls_hydrogen_treatment constr
_refine_ls_matrix_type full
_refine_ls_number_parameters 181
_refine_ls_number_reflns 2433
_refine_ls_number_restraints 2
_refine_ls_restrained_S_all 1.010
_refine_ls_R_factor_all 0.0846
_refine_ls_R_factor_gt 0.0466
_refine_ls_shift/su_max 0.000
_refine_ls_shift/su_mean 0.000
_refine_ls_structure_factor_coef Fsqd
_refine_ls_weighting_details 'calc w=1/[\s^2^(Fo^2^)+(0.0656P)^2^+0.0000P] where P=(Fo^2^+2Fc^2^)/3'
_refine_ls_weighting_scheme calc
_refine_ls_wR_factor_gt 0.1054
_refine_ls_wR_factor_ref 0.1240
_reflns_number_gt 1626
_reflns_number_total 2433
_reflns_threshold_expression >2sigma(I)
_cod_data_source_file ja503163k_si_002.cif
_cod_data_source_block z
_cod_depositor_comments
;
The following automatic conversions were performed:

'_symmetry_cell_setting' value 'Monoclinic' changed to 'monoclinic'
according to
/usr/data/users/saulius/crontab/automatic-downloads/rss-feeds/ACS/lib/dictionaries/cif_core.dic
dictionary named 'cif_core.dic' version 2.4.2 from 2011-04-26.

Automatic conversion script
Id: cif_fix_values 2281 2013-09-26 08:29:07Z andrius 

 Adding full bibliography for 4121773--4121774.cif.
;
_cod_original_sg_symbol_H-M Pn
_cod_database_code 4121773

loop_
_symmetry_equiv_pos_as_xyz
'x, y, z'
'x+1/2, -y, z+1/2'

loop_
_atom_site_label
_atom_site_type_symbol
_atom_site_fract_x
_atom_site_fract_y
_atom_site_fract_z
_atom_site_U_iso_or_equiv
_atom_site_adp_type
_atom_site_occupancy
_atom_site_symmetry_multiplicity
_atom_site_calc_flag
_atom_site_refinement_flags
C1 C 0.8857(3) 0.0403(4) 1.1258(2) 0.0481(8) Uani 1 1 d .
C2 C 0.8116(3) -0.1106(5) 1.1643(3) 0.0539(8) Uani 1 1 d .
H2A H 0.7870 -0.1095 1.2399 0.065 Uiso 1 1 calc R
C3 C 0.7732(4) -0.2622(5) 1.0940(3) 0.0538(8) Uani 1 1 d .
C4 C 0.8150(3) -0.2660(5) 0.9837(3) 0.0539(8) Uani 1 1 d .
H4A H 0.7933 -0.3706 0.9369 0.065 Uiso 1 1 calc R
C5 C 0.8889(3) -0.1169(5) 0.9408(3) 0.0520(8) Uani 1 1 d .
C6 C 0.9219(3) 0.0405(4) 1.0109(3) 0.0463(7) Uani 1 1 d .
C7 C 0.9967(3) 0.2105(4) 0.9673(3) 0.0494(8) Uani 1 1 d .
H7A H 0.9769 0.3099 1.0210 0.059 Uiso 1 1 calc R
C8 C 1.1681(3) 0.2042(5) 0.9766(3) 0.0539(9) Uani 1 1 d .
C9 C 1.2473(4) 0.0408(6) 0.9967(3) 0.0656(10) Uani 1 1 d .
H9A H 1.1962 -0.0706 1.0021 0.079 Uiso 1 1 calc R
C10 C 1.4055(4) 0.0435(8) 1.0088(3) 0.0870(14) Uani 1 1 d .
H10A H 1.4588 -0.0669 1.0238 0.104 Uiso 1 1 calc R
C11 C 1.4821(5) 0.2024(10) 0.9992(4) 0.1005(19) Uani 1 1 d .
H11A H 1.5872 0.2015 1.0065 0.121 Uiso 1 1 calc R
C12 C 1.4033(5) 0.3661(9) 0.9785(4) 0.0973(15) Uani 1 1 d .
H12A H 1.4555 0.4764 0.9719 0.117 Uiso 1 1 calc R
C13 C 1.2484(5) 0.3679(6) 0.9675(3) 0.0792(11) Uani 1 1 d .
H13A H 1.1964 0.4795 0.9538 0.095 Uiso 1 1 calc R
C14 C 0.9271(5) 0.2001(5) 1.2091(3) 0.0698(10) Uani 1 1 d .
H14A H 0.8930 0.1740 1.2826 0.105 Uiso 1 1 calc R
H14B H 0.8795 0.3115 1.1762 0.105 Uiso 1 1 calc R
H14C H 1.0349 0.2162 1.2216 0.105 Uiso 1 1 calc R
C15 C 0.9270(5) -0.1313(6) 0.8167(3) 0.0746(11) Uani 1 1 d .
H15A H 0.8956 -0.2502 0.7843 0.112 Uiso 1 1 calc R
H15B H 1.0343 -0.1177 0.8186 0.112 Uiso 1 1 calc R
H15C H 0.8753 -0.0351 0.7691 0.112 Uiso 1 1 calc R
C16 C 0.9209(4) 0.2756(5) 0.8476(3) 0.0543(8) Uani 1 1 d .
C17 C 0.6832(4) 0.3412(6) 0.7338(3) 0.0758(11) Uani 1 1 d .
H17A H 0.5774 0.3356 0.7404 0.114 Uiso 1 1 calc R
H17B H 0.7035 0.2627 0.6707 0.114 Uiso 1 1 calc R
H17C H 0.7104 0.4667 0.7184 0.114 Uiso 1 1 calc R
O1 O 0.9836(3) 0.3295(4) 0.7683(2) 0.0754(8) Uani 1 1 d .
O2 O 0.7712(2) 0.2787(3) 0.8424(2) 0.0620(6) Uani 1 1 d .
O3 O 0.7005(3) -0.4133(3) 1.1284(2) 0.0731(7) Uani 1 1 d .
H3A H 0.6379 -0.3803 1.1695 0.110 Uiso 1 1 calc R

loop_
_atom_site_aniso_label
_atom_site_aniso_U_11
_atom_site_aniso_U_22
_atom_site_aniso_U_33
_atom_site_aniso_U_23
_atom_site_aniso_U_13
_atom_site_aniso_U_12
C1 0.0399(17) 0.055(2) 0.0485(18) -0.0019(15) 0.0038(13) 0.0033(16)
C2 0.0486(18) 0.062(2) 0.0525(18) -0.0015(16) 0.0120(14) 0.0015(17)
C3 0.0396(17) 0.051(2) 0.071(2) 0.0053(18) 0.0092(15) 0.0020(17)
C4 0.0476(18) 0.050(2) 0.064(2) -0.0121(17) 0.0100(15) -0.0041(16)
C5 0.0483(17) 0.057(2) 0.0510(18) -0.0053(16) 0.0082(14) 0.0040(16)
C6 0.0313(15) 0.055(2) 0.0517(18) -0.0012(15) 0.0032(12) 0.0011(14)
C7 0.0410(17) 0.054(2) 0.0530(18) -0.0024(15) 0.0062(14) 0.0005(15)
C8 0.0410(18) 0.074(3) 0.0462(17) -0.0017(15) 0.0047(14) -0.0074(17)
C9 0.053(2) 0.087(3) 0.056(2) 0.0075(19) 0.0065(15) 0.009(2)
C10 0.048(2) 0.154(4) 0.058(2) 0.004(3) 0.0041(17) 0.018(3)
C11 0.037(2) 0.191(6) 0.072(3) 0.012(3) 0.0034(19) -0.011(3)
C12 0.056(3) 0.139(4) 0.094(3) -0.003(3) 0.004(2) -0.040(3)
C13 0.061(2) 0.095(3) 0.079(3) -0.003(2) -0.0012(18) -0.018(2)
C14 0.080(3) 0.074(3) 0.056(2) -0.0102(18) 0.0123(18) -0.008(2)
C15 0.097(3) 0.069(2) 0.061(2) -0.0123(19) 0.024(2) -0.003(2)
C16 0.050(2) 0.056(2) 0.057(2) -0.0023(16) 0.0071(16) 0.0004(16)
C17 0.063(2) 0.082(3) 0.074(3) 0.003(2) -0.0154(19) 0.011(2)
O1 0.0576(14) 0.105(2) 0.0648(15) 0.0211(14) 0.0143(12) 0.0044(14)
O2 0.0414(13) 0.0808(17) 0.0621(14) 0.0027(12) 0.0019(10) -0.0003(12)
O3 0.0640(17) 0.0662(17) 0.0948(18) -0.0021(14) 0.0303(13) -0.0133(13)

loop_
_atom_type_symbol
_atom_type_description
_atom_type_scat_dispersion_real
_atom_type_scat_dispersion_imag
_atom_type_scat_source
C C 0.0033 0.0016 'International Tables Vol C Tables 4.2.6.8 and 6.1.1.4'
H H 0.0000 0.0000 'International Tables Vol C Tables 4.2.6.8 and 6.1.1.4'
O O 0.0106 0.0060 'International Tables Vol C Tables 4.2.6.8 and 6.1.1.4'

loop_
_geom_angle_atom_site_label_1
_geom_angle_atom_site_label_2
_geom_angle_atom_site_label_3
_geom_angle
C2 C1 C6 119.4(3)
C2 C1 C14 118.6(3)
C6 C1 C14 121.9(3)
C3 C2 C1 121.7(3)
C3 C2 H2A 119.1
C1 C2 H2A 119.1
O3 C3 C2 123.7(3)
O3 C3 C4 117.4(3)
C2 C3 C4 118.9(3)
C3 C4 C5 121.4(3)
C3 C4 H4A 119.3
C5 C4 H4A 119.3
C4 C5 C6 119.5(3)
C4 C5 C15 117.8(3)
C6 C5 C15 122.7(3)
C5 C6 C1 119.0(3)
C5 C6 C7 121.9(3)
C1 C6 C7 119.1(3)
C6 C7 C16 113.1(3)
C6 C7 C8 116.2(3)
C16 C7 C8 112.5(2)
C6 C7 H7A 104.6
C16 C7 H7A 104.6
C8 C7 H7A 104.6
C9 C8 C13 118.7(3)
C9 C8 C7 121.7(3)
C13 C8 C7 119.6(3)
C8 C9 C10 119.5(4)
C8 C9 H9A 120.3
C10 C9 H9A 120.3
C11 C10 C9 121.4(5)
C11 C10 H10A 119.3
C9 C10 H10A 119.3
C10 C11 C12 119.3(4)
C10 C11 H11A 120.4
C12 C11 H11A 120.4
C13 C12 C11 120.5(5)
C13 C12 H12A 119.7
C11 C12 H12A 119.7
C12 C13 C8 120.6(5)
C12 C13 H13A 119.7
C8 C13 H13A 119.7
C1 C14 H14A 109.5
C1 C14 H14B 109.5
H14A C14 H14B 109.5
C1 C14 H14C 109.5
H14A C14 H14C 109.5
H14B C14 H14C 109.5
C5 C15 H15A 109.5
C5 C15 H15B 109.5
H15A C15 H15B 109.5
C5 C15 H15C 109.5
H15A C15 H15C 109.5
H15B C15 H15C 109.5
O1 C16 O2 122.4(3)
O1 C16 C7 126.5(3)
O2 C16 C7 110.9(3)
O2 C17 H17A 109.5
O2 C17 H17B 109.5
H17A C17 H17B 109.5
O2 C17 H17C 109.5
H17A C17 H17C 109.5
H17B C17 H17C 109.5
C16 O2 C17 117.3(3)
C3 O3 H3A 109.5

loop_
_geom_bond_atom_site_label_1
_geom_bond_atom_site_label_2
_geom_bond_distance
C1 C2 1.380(4)
C1 C6 1.410(4)
C1 C14 1.510(5)
C2 C3 1.373(5)
C2 H2A 0.9300
C3 O3 1.357(4)
C3 C4 1.379(4)
C4 C5 1.389(4)
C4 H4A 0.9300
C5 C6 1.399(4)
C5 C15 1.523(4)
C6 C7 1.516(4)
C7 C16 1.519(4)
C7 C8 1.520(4)
C7 H7A 0.9800
C8 C9 1.375(5)
C8 C13 1.393(5)
C9 C10 1.399(5)
C9 H9A 0.9300
C10 C11 1.347(7)
C10 H10A 0.9300
C11 C12 1.376(8)
C11 H11A 0.9300
C12 C13 1.371(6)
C12 H12A 0.9300
C13 H13A 0.9300
C14 H14A 0.9600
C14 H14B 0.9600
C14 H14C 0.9600
C15 H15A 0.9600
C15 H15B 0.9600
C15 H15C 0.9600
C16 O1 1.206(4)
C16 O2 1.330(4)
C17 O2 1.448(4)
C17 H17A 0.9600
C17 H17B 0.9600
C17 H17C 0.9600
O3 H3A 0.8200

loop_
_geom_torsion_atom_site_label_1
_geom_torsion_atom_site_label_2
_geom_torsion_atom_site_label_3
_geom_torsion_atom_site_label_4
_geom_torsion
C6 C1 C2 C3 0.7(4)
C14 C1 C2 C3 -178.7(3)
C1 C2 C3 O3 180.0(3)
C1 C2 C3 C4 2.4(5)
O3 C3 C4 C5 179.5(3)
C2 C3 C4 C5 -2.8(5)
C3 C4 C5 C6 0.1(4)
C3 C4 C5 C15 -178.4(3)
C4 C5 C6 C1 3.0(4)
C15 C5 C6 C1 -178.5(3)
C4 C5 C6 C7 -177.5(3)
C15 C5 C6 C7 0.9(5)
C2 C1 C6 C5 -3.4(4)
C14 C1 C6 C5 176.0(3)
C2 C1 C6 C7 177.1(3)
C14 C1 C6 C7 -3.5(4)
C5 C6 C7 C16 49.2(4)
C1 C6 C7 C16 -131.3(3)
C5 C6 C7 C8 -83.0(4)
C1 C6 C7 C8 96.4(3)
C6 C7 C8 C9 14.9(4)
C16 C7 C8 C9 -117.7(3)
C6 C7 C8 C13 -163.6(3)
C16 C7 C8 C13 63.9(4)
C13 C8 C9 C10 0.8(5)
C7 C8 C9 C10 -177.7(3)
C8 C9 C10 C11 -1.2(5)
C9 C10 C11 C12 0.8(6)
C10 C11 C12 C13 -0.1(7)
C11 C12 C13 C8 -0.2(6)
C9 C8 C13 C12 -0.1(5)
C7 C8 C13 C12 178.4(4)
C6 C7 C16 O1 -138.7(3)
C8 C7 C16 O1 -4.7(5)
C6 C7 C16 O2 45.7(4)
C8 C7 C16 O2 179.8(3)
O1 C16 O2 C17 3.2(5)
C7 C16 O2 C17 179.0(3)
